data_7209272
loop_
_publ_author_name
'Wang, Ping'
'Fan, Rui-Qing'
'Liu, Xin-Rong'
'Wang, Li-Yuan'
'Yang, Yu-Lin'
'Cao, Wen-Wu'
'Yang, Bin'
'Hasi, WuLiJi'
'Su, Qing'
'Mu, Ying'

_publ_section_title
;
 Two-/three-dimensional open lanthanide--organic frameworks containing
 rigid/flexible dicarboxylate ligands: synthesis, crystal structure and
 photoluminescent properties
;
_journal_issue 10
_journal_name_full CrystEngComm
_journal_page_first 1931
_journal_paper_doi 10.1039/c3ce26684b
_journal_volume 15
_journal_year 2013
_chemical_formula_sum 'C6 H15 O13 Sm'
_chemical_formula_weight 445.53
_chemical_name_systematic
;
?
;
_space_group_IT_number 14
_symmetry_cell_setting monoclinic
_symmetry_space_group_name_Hall '-P 2yn'
_symmetry_space_group_name_H-M 'P 1 21/n 1'
_atom_sites_solution_hydrogens geom
_atom_sites_solution_primary direct
_atom_sites_solution_secondary difmap
_audit_creation_method SHELXL-97
_cell_angle_alpha 90.00
_cell_angle_beta 99.26(3)
_cell_angle_gamma 90.00
_cell_formula_units_Z 4
_cell_length_a 9.6885(19)
_cell_length_b 11.817(2)
_cell_length_c 12.326(3)
_cell_measurement_reflns_used 13364
_cell_measurement_temperature 293(2)
_cell_measurement_theta_max 27.47
_cell_measurement_theta_min 3.03
_cell_volume 1392.8(5)
_computing_cell_refinement 'Bruker SMART'
_computing_data_collection 'Bruker SMART'
_computing_data_reduction 'Bruker SAINT'
_computing_molecular_graphics SHELXP-97
_computing_publication_material SHELXTL
_computing_structure_refinement 'SHELXL-97 (Sheldrick, 1997)'
_computing_structure_solution 'SHELXS-97 (Sheldrick, 1997)'
_diffrn_ambient_temperature 293(2)
_diffrn_measured_fraction_theta_full 0.993
_diffrn_measured_fraction_theta_max 0.993
_diffrn_measurement_device_type 'Bruker Smart APEX CCD area detector'
_diffrn_measurement_method 'phi and omega scans'
_diffrn_radiation_monochromator graphite
_diffrn_radiation_source 'fine-focus sealed tube'
_diffrn_radiation_type MoK\a
_diffrn_radiation_wavelength 0.71073
_diffrn_reflns_av_R_equivalents 0.0267
_diffrn_reflns_av_sigmaI/netI 0.0220
_diffrn_reflns_limit_h_max 12
_diffrn_reflns_limit_h_min -11
_diffrn_reflns_limit_k_max 15
_diffrn_reflns_limit_k_min -15
_diffrn_reflns_limit_l_max 16
_diffrn_reflns_limit_l_min -15
_diffrn_reflns_number 13364
_diffrn_reflns_theta_full 27.47
_diffrn_reflns_theta_max 27.47
_diffrn_reflns_theta_min 3.03
_diffrn_standards_decay_% 0
_diffrn_standards_interval_count 0
_diffrn_standards_interval_time 0
_diffrn_standards_number 0
_exptl_absorpt_coefficient_mu 4.279
_exptl_absorpt_correction_T_max 0.5404
_exptl_absorpt_correction_T_min 0.4203
_exptl_absorpt_correction_type multi-scan
_exptl_crystal_colour colorless
_exptl_crystal_density_diffrn 2.125
_exptl_crystal_density_method 'not measured'
_exptl_crystal_description block
_exptl_crystal_F_000 868
_exptl_crystal_size_max 0.25
_exptl_crystal_size_mid 0.19
_exptl_crystal_size_min 0.16
_refine_diff_density_max 0.774
_refine_diff_density_min -1.317
_refine_diff_density_rms 0.131
_refine_ls_extinction_method none
_refine_ls_goodness_of_fit_ref 1.079
_refine_ls_hydrogen_treatment mixed
_refine_ls_matrix_type full
_refine_ls_number_parameters 181
_refine_ls_number_reflns 3172
_refine_ls_number_restraints 0
_refine_ls_restrained_S_all 1.079
_refine_ls_R_factor_all 0.0266
_refine_ls_R_factor_gt 0.0227
_refine_ls_shift/su_max 0.051
_refine_ls_shift/su_mean 0.002
_refine_ls_structure_factor_coef Fsqd
_refine_ls_weighting_details 'calc w=1/[\s^2^(Fo^2^)+(0.0273P)^2^+2.8292P] where P=(Fo^2^+2Fc^2^)/3'
_refine_ls_weighting_scheme calc
_refine_ls_wR_factor_gt 0.0565
_refine_ls_wR_factor_ref 0.0581
_reflns_number_gt 2868
_reflns_number_total 3172
_reflns_threshold_expression >2sigma(I)
_cod_data_source_file c3ce26684b.txt
_cod_data_source_block 4
_cod_depositor_comments
;
The following automatic conversions were performed:

'_symmetry_cell_setting' value 'Monoclinic' changed to 'monoclinic'
according to /home/saulius/struct/CIF-dictionaries/cif_core.dic
dictionary named 'cif_core.dic' version 2.4.2 from 2011-04-26.

Automatic conversion script
Id: cif_fix_values 1891 2012-01-12 08:04:46Z andrius 
;
_cod_original_cell_volume 1392.9(5)
_cod_original_sg_symbol_H-M 'P2(1)/n '
_cod_database_code 7209272

loop_
_symmetry_equiv_pos_as_xyz
'x, y, z'
'-x+1/2, y+1/2, -z+1/2'
'-x, -y, -z'
'x-1/2, -y-1/2, z-1/2'

loop_
_atom_site_label
_atom_site_type_symbol
_atom_site_fract_x
_atom_site_fract_y
_atom_site_fract_z
_atom_site_U_iso_or_equiv
_atom_site_adp_type
_atom_site_occupancy
_atom_site_symmetry_multiplicity
_atom_site_calc_flag
_atom_site_refinement_flags
Sm1 Sm 0.213616(16) 0.483554(12) 0.330483(13) 0.01453(6) Uani 1 1 d .
O1 O 0.4170(3) 0.3818(2) 0.4342(2) 0.0263(5) Uani 1 1 d .
O2 O 0.3989(3) 0.6079(2) 0.4322(2) 0.0305(6) Uani 1 1 d .
O3 O 0.1334(2) 0.67969(19) 0.3270(2) 0.0209(5) Uani 1 1 d .
O4 O 0.3070(3) 0.35770(19) 0.2050(2) 0.0229(5) Uani 1 1 d .
O5 O 0.1400(3) 0.2834(2) 0.3438(2) 0.0255(5) Uani 1 1 d .
O6 O 0.3138(3) 0.6045(2) 0.1989(2) 0.0271(5) Uani 1 1 d .
O7 O -0.0336(3) 0.4849(2) 0.3576(2) 0.0229(5) Uani 1 1 d .
O8 O 0.1814(3) 0.4875(2) 0.5225(2) 0.0262(5) Uani 1 1 d .
O9 O 0.0450(3) 0.4761(2) 0.1527(2) 0.0308(6) Uani 1 1 d .
H9A H 0.0869 0.4950 0.1000 0.046 Uiso 1 1 d R
H9B H 0.0135 0.4092 0.1423 0.046 Uiso 1 1 d R
H9C H -0.0223 0.5214 0.1559 0.046 Uiso 1 1 d R
O10 O -0.1970(7) 0.2541(6) 0.1683(5) 0.138(3) Uani 1 1 d .
H10A H -0.1303 0.2550 0.1350 0.207 Uiso 1 1 calc R
C1 C 0.5050(3) 0.4348(3) 0.5008(3) 0.0204(7) Uani 1 1 d .
C2 C 0.2001(3) 0.7531(3) 0.2826(3) 0.0162(6) Uani 1 1 d .
C3 C 0.1997(3) 0.2095(3) 0.2948(3) 0.0192(6) Uani 1 1 d .
C4 C -0.0632(3) 0.4991(3) 0.4524(3) 0.0183(6) Uani 1 1 d .
C5 C -0.3504(5) 0.3779(6) 0.2554(5) 0.0700(18) Uani 1 1 d .
H5A H -0.3678 0.4557 0.2712 0.105 Uiso 1 1 calc R
H5B H -0.3294 0.3363 0.3229 0.105 Uiso 1 1 calc R
H5C H -0.4319 0.3463 0.2111 0.105 Uiso 1 1 calc R
C6 C -0.2323(4) 0.3710(3) 0.1961(3) 0.0270(8) Uani 1 1 d .
H6A H -0.1513 0.4052 0.2405 0.032 Uiso 1 1 calc R
H6B H -0.2537 0.4146 0.1287 0.032 Uiso 1 1 calc R
OW1 O 0.0790(4) 0.3415(3) 0.9643(3) 0.0567(9) Uani 1 1 d .
HW1A H 0.0773 0.2703 0.9733 0.085 Uiso 1 1 d R
HW1B H 0.1447 0.3700 1.0102 0.085 Uiso 1 1 d R
OW2 O 0.1764(5) 1.0041(3) 0.5091(3) 0.0714(12) Uani 1 1 d .
HW2A H 0.1870 1.0502 0.4582 0.107 Uiso 1 1 d R
HW2B H 0.0969 1.0147 0.5282 0.107 Uiso 1 1 d R
OW3 O 0.0874(5) 0.7802(3) 0.5323(3) 0.0684(11) Uani 1 1 d .
HW3A H 0.0826 0.8402 0.4939 0.103 Uiso 1 1 d R
HW3B H 0.0081 0.7667 0.5505 0.103 Uiso 1 1 d R

loop_
_atom_site_aniso_label
_atom_site_aniso_U_11
_atom_site_aniso_U_22
_atom_site_aniso_U_33
_atom_site_aniso_U_23
_atom_site_aniso_U_13
_atom_site_aniso_U_12
Sm1 0.01741(9) 0.01108(9) 0.01578(9) -0.00020(5) 0.00473(6) -0.00012(6)
O1 0.0257(12) 0.0196(12) 0.0318(14) -0.0045(10) -0.0014(10) 0.0022(10)
O2 0.0281(13) 0.0201(12) 0.0392(15) 0.0066(11) -0.0067(11) -0.0016(10)
O3 0.0222(11) 0.0154(11) 0.0275(13) 0.0027(9) 0.0111(10) 0.0021(9)
O4 0.0320(13) 0.0148(11) 0.0247(12) -0.0007(9) 0.0130(10) -0.0011(9)
O5 0.0327(13) 0.0167(11) 0.0314(14) -0.0039(10) 0.0181(11) -0.0007(10)
O6 0.0421(15) 0.0138(11) 0.0297(14) 0.0002(10) 0.0185(11) 0.0022(10)
O7 0.0217(12) 0.0327(13) 0.0148(11) -0.0047(9) 0.0047(9) -0.0042(10)
O8 0.0200(12) 0.0403(15) 0.0192(12) -0.0011(10) 0.0054(10) 0.0033(10)
O9 0.0352(15) 0.0349(15) 0.0219(13) -0.0002(11) 0.0032(11) 0.0012(11)
O10 0.161(6) 0.102(5) 0.151(7) -0.023(4) 0.023(5) 0.003(4)
C1 0.0182(15) 0.0202(17) 0.0239(17) 0.0023(13) 0.0064(13) 0.0009(12)
C2 0.0167(15) 0.0142(14) 0.0170(15) 0.0012(11) 0.0010(12) 0.0013(11)
C3 0.0214(16) 0.0170(15) 0.0196(16) 0.0002(12) 0.0046(13) 0.0002(12)
C4 0.0204(16) 0.0151(15) 0.0193(16) 0.0001(12) 0.0026(13) -0.0015(12)
C5 0.046(3) 0.114(5) 0.053(3) -0.021(3) 0.020(2) -0.026(3)
C6 0.0205(16) 0.040(2) 0.0208(17) -0.0046(15) 0.0030(13) -0.0093(15)
OW1 0.087(3) 0.0276(16) 0.056(2) 0.0062(14) 0.0125(19) 0.0014(16)
OW2 0.092(3) 0.079(3) 0.044(2) -0.0075(19) 0.017(2) -0.032(2)
OW3 0.099(3) 0.052(2) 0.064(3) -0.0035(19) 0.045(2) -0.017(2)

loop_
_atom_type_symbol
_atom_type_description
_atom_type_scat_dispersion_real
_atom_type_scat_dispersion_imag
_atom_type_scat_source
C C 0.0033 0.0016 'International Tables Vol C Tables 4.2.6.8 and 6.1.1.4'
H H 0.0000 0.0000 'International Tables Vol C Tables 4.2.6.8 and 6.1.1.4'
O O 0.0106 0.0060 'International Tables Vol C Tables 4.2.6.8 and 6.1.1.4'
Sm Sm -0.1638 3.4418 'International Tables Vol C Tables 4.2.6.8 and 6.1.1.4'

loop_
_geom_angle_atom_site_label_1
_geom_angle_atom_site_label_2
_geom_angle_atom_site_label_3
_geom_angle
_geom_angle_site_symmetry_1
_geom_angle_site_symmetry_3
O4 Sm1 O8 138.67(8) . .
O4 Sm1 O3 136.17(8) . .
O8 Sm1 O3 84.77(8) . .
O4 Sm1 O7 124.05(8) . .
O8 Sm1 O7 65.80(9) . .
O3 Sm1 O7 71.57(8) . .
O4 Sm1 O6 73.11(8) . .
O8 Sm1 O6 138.67(9) . .
O3 Sm1 O6 66.29(8) . .
O7 Sm1 O6 125.17(9) . .
O4 Sm1 O1 71.60(9) . .
O8 Sm1 O1 73.97(9) . .
O3 Sm1 O1 133.88(8) . .
O7 Sm1 O1 129.81(8) . .
O6 Sm1 O1 104.78(9) . .
O4 Sm1 O5 66.33(8) . .
O8 Sm1 O5 82.58(8) . .
O3 Sm1 O5 144.18(8) . .
O7 Sm1 O5 72.67(8) . .
O6 Sm1 O5 137.76(8) . .
O1 Sm1 O5 73.56(8) . .
O4 Sm1 O2 111.68(9) . .
O8 Sm1 O2 72.26(9) . .
O3 Sm1 O2 69.59(8) . .
O7 Sm1 O2 124.26(9) . .
O6 Sm1 O2 70.30(9) . .
O1 Sm1 O2 65.11(8) . .
O5 Sm1 O2 135.94(8) . .
O4 Sm1 O9 71.29(9) . .
O8 Sm1 O9 132.85(9) . .
O3 Sm1 O9 81.84(8) . .
O7 Sm1 O9 67.06(9) . .
O6 Sm1 O9 73.59(9) . .
O1 Sm1 O9 141.51(8) . .
O5 Sm1 O9 82.58(9) . .
O2 Sm1 O9 140.54(9) . .
C1 O1 Sm1 119.7(2) . .
C1 O2 Sm1 119.6(2) 3_666 .
C2 O3 Sm1 118.52(19) . .
C2 O4 Sm1 119.7(2) 2_545 .
C3 O5 Sm1 118.1(2) . .
C3 O6 Sm1 118.4(2) 2 .
C4 O7 Sm1 119.8(2) . .
C4 O8 Sm1 120.7(2) 3_566 .
Sm1 O9 H9A 109.5 . .
Sm1 O9 H9B 109.4 . .
H9A O9 H9B 109.5 . .
Sm1 O9 H9C 109.5 . .
H9A O9 H9C 109.5 . .
H9B O9 H9C 109.5 . .
C6 O10 H10A 109.5 . .
O2 C1 O1 126.1(3) 3_666 .
O2 C1 C1 116.8(4) 3_666 3_666
O1 C1 C1 117.1(3) . 3_666
O4 C2 O3 125.9(3) 2 .
O4 C2 C3 117.1(3) 2 2
O3 C2 C3 117.0(3) . 2
O6 C3 O5 126.7(3) 2_545 .
O6 C3 C2 116.7(3) 2_545 2_545
O5 C3 C2 116.6(3) . 2_545
O8 C4 O7 127.2(3) 3_566 .
O8 C4 C4 117.1(4) 3_566 3_566
O7 C4 C4 115.8(4) . 3_566
C6 C5 H5A 109.5 . .
C6 C5 H5B 109.5 . .
H5A C5 H5B 109.5 . .
C6 C5 H5C 109.5 . .
H5A C5 H5C 109.5 . .
H5B C5 H5C 109.5 . .
C5 C6 O10 113.5(5) . .
C5 C6 H6A 108.9 . .
O10 C6 H6A 108.9 . .
C5 C6 H6B 108.9 . .
O10 C6 H6B 108.9 . .
H6A C6 H6B 107.7 . .
HW1A OW1 HW1B 109.5 . .
HW2A OW2 HW2B 109.5 . .
HW3A OW3 HW3B 109.5 . .

loop_
_geom_bond_atom_site_label_1
_geom_bond_atom_site_label_2
_geom_bond_distance
_geom_bond_site_symmetry_2
Sm1 O4 2.424(2) .
Sm1 O8 2.438(3) .
Sm1 O3 2.443(2) .
Sm1 O7 2.472(2) .
Sm1 O6 2.475(2) .
Sm1 O1 2.481(2) .
Sm1 O5 2.484(2) .
Sm1 O2 2.496(3) .
Sm1 O9 2.515(3) .
O1 C1 1.252(4) .
O2 C1 1.247(4) 3_666
O3 C2 1.258(4) .
O4 C2 1.249(4) 2_545
O5 C3 1.254(4) .
O6 C3 1.253(4) 2
O7 C4 1.258(4) .
O8 C4 1.244(4) 3_566
O9 H9A 0.8501 .
O9 H9B 0.8499 .
O9 H9C 0.8499 .
O10 C6 1.477(8) .
O10 H10A 0.8200 .
C1 O2 1.247(4) 3_666
C1 C1 1.545(7) 3_666
C2 O4 1.249(4) 2
C2 C3 1.554(4) 2
C3 O6 1.253(4) 2_545
C3 C2 1.554(4) 2_545
C4 O8 1.244(4) 3_566
C4 C4 1.554(6) 3_566
C5 C6 1.456(6) .
C5 H5A 0.9600 .
C5 H5B 0.9600 .
C5 H5C 0.9600 .
C6 H6A 0.9700 .
C6 H6B 0.9700 .
OW1 HW1A 0.8500 .
OW1 HW1B 0.8500 .
OW2 HW2A 0.8499 .
OW2 HW2B 0.8501 .
OW3 HW3A 0.8500 .
OW3 HW3B 0.8500 .
